data_7221800
loop_
_publ_author_name
'Vander Hoogerstraete, Tom'
'Brooks, Neil R.'
'Onghena, Bieke'
'Van Meervelt, Luc'
'Binnemans, Koen'

_publ_section_title
;
 Crystal structures of hydrated rare-earth
 bis(trifluoromethylsulfonyl)imide salts
;
_journal_issue 37
_journal_name_full CrystEngComm
_journal_page_first 7142
_journal_paper_doi 10.1039/C5CE01270H
_journal_volume 17
_journal_year 2015
_chemical_formula_moiety 'C6 H6 F18 La1 N3 O15 S6, 2.5(H2 O)'
_chemical_formula_sum 'C6 H11 F18 La N3 O17.5 S6'
_chemical_formula_weight 1078.45
_chemical_name_systematic Triaqua-tris(bis(trifluoromethylsulfonyl)imide-O,O')-lanthanum(iii)hemi(pentahydrate)
_chemical_properties_physical Hygroscopic
_space_group_crystal_system trigonal
_space_group_IT_number 147
_space_group_name_Hall '-P 3'
_space_group_name_H-M_alt 'P -3'
_symmetry_space_group_name_Hall '-P 3'
_symmetry_space_group_name_H-M 'P -3'
_atom_sites_solution_primary direct
_atom_sites_solution_secondary difmap
_audit_creation_date 2015-06-19
_audit_creation_method
;
Olex2 1.2-alpha
(compiled 2015.06.08 svn.r3188 for OlexSys, GUI svn.r5047)
;
_audit_update_record
;
2015-06-26 deposited with the CCDC.
2015-08-13 downloaded from the CCDC.
;
_cell_angle_alpha 90.00
_cell_angle_beta 90.00
_cell_angle_gamma 120.00
_cell_formula_units_Z 2
_cell_length_a 15.5598(15)
_cell_length_b 15.5598(15)
_cell_length_c 8.2562(9)
_cell_measurement_reflns_used 4193
_cell_measurement_temperature 100(2)
_cell_measurement_theta_max 29.0182
_cell_measurement_theta_min 2.8878
_cell_volume 1731.1(3)
_computing_cell_refinement
;
CrysAlisPro, Agilent Technologies,
Version 1.171.35.21 (release 20-01-2012 CrysAlis171 .NET)
(compiled Jan 23 2012,18:06:46)
;
_computing_data_collection
;
CrysAlisPro, Agilent Technologies,
Version 1.171.35.21 (release 20-01-2012 CrysAlis171 .NET)
(compiled Jan 23 2012,18:06:46)
;
_computing_data_reduction
;
CrysAlisPro, Agilent Technologies,
Version 1.171.35.21 (release 20-01-2012 CrysAlis171 .NET)
(compiled Jan 23 2012,18:06:46)
;
_computing_molecular_graphics 'Olex2 (Dolomanov et al., 2009)'
_computing_publication_material 'Olex2 (Dolomanov et al., 2009)'
_computing_structure_refinement 'XL (Sheldrick, 2008)'
_computing_structure_solution 'XS (Sheldrick, 2008)'
_diffrn_ambient_temperature 100(2)
_diffrn_detector_area_resol_mean 15.9631
_diffrn_measured_fraction_theta_full 0.997
_diffrn_measured_fraction_theta_max 0.883
_diffrn_measurement_details
;
  1 omega  -91.00  -59.00   1.0000   30.0000
omega____ theta____ kappa____ phi______ frames
    -      -17.3076  178.0000  -90.0000 32

  2 omega  -93.00  -65.00   1.0000   30.0000
omega____ theta____ kappa____ phi______ frames
    -      -17.3076 -178.0000   30.0000 28

  3 omega  -28.00   76.00   1.0000   30.0000
omega____ theta____ kappa____ phi______ frames
    -       19.1826    0.0000  -60.0000 104

  4 omega  -22.00   69.00   1.0000   30.0000
omega____ theta____ kappa____ phi______ frames
    -       19.1826   19.0000  120.0000 91
;
_diffrn_measurement_device_type 'SuperNova, Single source at offset), Eos'
_diffrn_measurement_method '\w scans'
_diffrn_orient_matrix_UB_11 -0.0134937000
_diffrn_orient_matrix_UB_12 -0.0507745000
_diffrn_orient_matrix_UB_13 -0.0043458000
_diffrn_orient_matrix_UB_21 -0.0357753000
_diffrn_orient_matrix_UB_22 -0.0079922000
_diffrn_orient_matrix_UB_23 -0.0601693000
_diffrn_orient_matrix_UB_31 0.0362829000
_diffrn_orient_matrix_UB_32 0.0114345000
_diffrn_orient_matrix_UB_33 -0.0609305000
_diffrn_radiation_monochromator mirror
_diffrn_radiation_type MoK\a
_diffrn_radiation_wavelength 0.71073
_diffrn_reflns_av_R_equivalents 0.0352
_diffrn_reflns_av_unetI/netI 0.0300
_diffrn_reflns_limit_h_max 19
_diffrn_reflns_limit_h_min -17
_diffrn_reflns_limit_k_max 19
_diffrn_reflns_limit_k_min -19
_diffrn_reflns_limit_l_max 11
_diffrn_reflns_limit_l_min -11
_diffrn_reflns_number 8585
_diffrn_reflns_theta_full 26.00
_diffrn_reflns_theta_max 29.08
_diffrn_reflns_theta_min 2.89
_diffrn_source 'SuperNova (Mo) X-ray Source'
_exptl_absorpt_coefficient_mu 1.759
_exptl_absorpt_correction_T_max 1.00000
_exptl_absorpt_correction_T_min 0.67225
_exptl_absorpt_correction_type multi-scan
_exptl_absorpt_process_details
;
CrysAlisPro, Agilent Technologies,
Version 1.171.35.21 (release 20-01-2012 CrysAlis171 .NET)
(compiled Jan 23 2012,18:06:46)
Empirical absorption correction using spherical harmonics,
 implemented in SCALE3 ABSPACK scaling algorithm.
;
_exptl_crystal_colour colourless
_exptl_crystal_colour_primary colourless
_exptl_crystal_density_diffrn 2.069
_exptl_crystal_density_method 'not measured'
_exptl_crystal_description block
_exptl_crystal_F_000 1046
_exptl_crystal_recrystallization_method 'Re-crystallisation from solvent: water'
_exptl_crystal_size_max 0.36
_exptl_crystal_size_mid 0.12
_exptl_crystal_size_min 0.12
_refine_diff_density_max 4.106
_refine_diff_density_min -2.964
_refine_diff_density_rms 0.252
_refine_ls_extinction_method none
_refine_ls_goodness_of_fit_ref 1.187
_refine_ls_hydrogen_treatment undef
_refine_ls_matrix_type full
_refine_ls_number_parameters 164
_refine_ls_number_reflns 2737
_refine_ls_number_restraints 3
_refine_ls_restrained_S_all 1.187
_refine_ls_R_factor_all 0.0990
_refine_ls_R_factor_gt 0.0950
_refine_ls_shift/su_max 0.000
_refine_ls_shift/su_mean 0.000
_refine_ls_structure_factor_coef Fsqd
_refine_ls_weighting_details 'calc w=1/[\s^2^(Fo^2^)+(0.0407P)^2^+51.1317P] where P=(Fo^2^+2Fc^2^)/3'
_refine_ls_weighting_scheme calc
_refine_ls_wR_factor_gt 0.2136
_refine_ls_wR_factor_ref 0.2155
_reflns_number_gt 2570
_reflns_number_total 2737
_reflns_threshold_expression >2sigma(I)
_cod_data_source_file c5ce01270h2.cif
_cod_data_source_block nrb96-b-sample
_cod_depositor_comments 'Adding full bibliography for 7221799--7221808.cif.'
_cod_original_formula_sum 'C6 H11 F18 La N3 O17.50 S6'
_cod_database_code 7221800
_reflns_odcompleteness_completeness 99.87
_reflns_odcompleteness_iscentric 1
_reflns_odcompleteness_theta 26.32
_olex2_refinement_description
;
1. Twinned data refinement
 Scales: 0.9750(17) 0.0250(17)
2. Uiso/Uaniso restraints and constraints
O18 \\sim O17 \\sim O19: within 2A with sigma of 0.01 and sigma for terminal
atoms of 0.02
;
_olex2_date_sample_data_collection 2012-10-29
_olex2_submission_special_instructions 'No special instructions were received'

loop_
_space_group_symop_id
_space_group_symop_operation_xyz
1 'x, y, z'
2 '-y, x-y, z'
3 '-x+y, -x, z'
4 '-x, -y, -z'
5 'y, -x+y, -z'
6 'x-y, x, -z'

loop_
_atom_site_label
_atom_site_type_symbol
_atom_site_fract_x
_atom_site_fract_y
_atom_site_fract_z
_atom_site_U_iso_or_equiv
_atom_site_adp_type
_atom_site_occupancy
_atom_site_calc_flag
_atom_site_disorder_assembly
_atom_site_disorder_group
_atom_site_site_symmetry_order
_atom_site_refinement_flags_posn
_atom_site_refinement_flags_adp
_atom_site_refinement_flags_occupancy
La1 La 0.6667 0.3333 0.42369(10) 0.0184(3) Uani 1 d . . 3 S T P
S10 S 0.92882(19) 0.5465(2) 0.3260(3) 0.0248(6) Uani 1 d . . 1 . . .
S6 S 0.7914(2) 0.5158(2) 0.0826(3) 0.0253(6) Uani 1 d . . 1 . . .
O8 O 0.7118(5) 0.4629(6) 0.1996(8) 0.0251(15) Uani 1 d . . 1 . . .
F14 F 0.8595(7) 0.6514(7) 0.4582(9) 0.051(2) Uani 1 d . . 1 . . .
O1 O 0.6845(5) 0.4536(6) 0.6403(7) 0.0235(15) Uani 1 d . . 1 . . .
O11 O 0.8511(5) 0.4630(6) 0.4119(8) 0.0234(15) Uani 1 d . . 1 . . .
O7 O 0.7833(7) 0.4679(7) -0.0700(9) 0.0354(19) Uani 1 d . . 1 . . .
F4 F 0.7920(8) 0.6786(7) 0.1592(10) 0.060(2) Uani 1 d . . 1 . . .
F15 F 1.0108(7) 0.7367(6) 0.3707(11) 0.057(2) Uani 1 d . . 1 . . .
F3 F 0.8516(8) 0.6808(7) -0.0760(11) 0.066(3) Uani 1 d . . 1 . . .
O12 O 1.0243(6) 0.5548(7) 0.3216(9) 0.0339(19) Uani 1 d . . 1 . . .
N9 N 0.8988(7) 0.5621(8) 0.1522(10) 0.030(2) Uani 1 d . . 1 . . .
F5 F 0.6946(7) 0.5949(8) -0.0339(12) 0.062(3) Uani 1 d . . 1 . . .
F16 F 0.9811(9) 0.6505(7) 0.5869(10) 0.067(3) Uani 1 d . . 1 . . .
C13 C 0.9450(11) 0.6536(10) 0.4450(14) 0.040(3) Uani 1 d . . 1 . . .
C2 C 0.7818(10) 0.6256(11) 0.0317(14) 0.040(3) Uani 1 d . . 1 . . .
O17 O 1.006(2) 0.9701(17) 0.328(2) 0.043(6) Uiso 0.43(3) d A -1 1 . U .
O18 O 0.881(4) 0.877(4) 0.339(6) 0.056(9) Uiso 0.23(3) d B -2 1 . U .
O19 O 0.922(5) 0.916(5) 0.233(8) 0.052(9) Uiso 0.18(3) d C -3 1 . U .

loop_
_atom_site_aniso_label
_atom_site_aniso_U_11
_atom_site_aniso_U_22
_atom_site_aniso_U_33
_atom_site_aniso_U_23
_atom_site_aniso_U_13
_atom_site_aniso_U_12
La1 0.0244(3) 0.0244(3) 0.0063(4) 0.000 0.000 0.01221(17)
S10 0.0225(12) 0.0344(14) 0.0116(10) 0.0067(9) -0.0007(8) 0.0099(10)
S6 0.0273(12) 0.0379(14) 0.0097(10) 0.0045(9) -0.0005(9) 0.0156(11)
O8 0.027(4) 0.037(4) 0.011(3) 0.004(3) -0.001(3) 0.016(3)
F14 0.068(6) 0.059(5) 0.035(4) -0.002(4) 0.009(4) 0.038(5)
O1 0.030(4) 0.033(4) 0.009(3) -0.004(3) -0.002(3) 0.017(3)
O11 0.019(3) 0.033(4) 0.013(3) 0.006(3) -0.002(2) 0.009(3)
O7 0.046(5) 0.047(5) 0.012(3) -0.004(3) -0.006(3) 0.022(4)
F4 0.098(7) 0.052(5) 0.044(5) 0.005(4) 0.006(5) 0.049(5)
F15 0.059(5) 0.036(4) 0.058(5) 0.006(4) 0.004(4) 0.011(4)
F3 0.084(7) 0.061(6) 0.047(5) 0.038(4) 0.022(5) 0.032(5)
O12 0.025(4) 0.050(5) 0.020(3) 0.014(3) 0.002(3) 0.014(4)
N9 0.026(5) 0.043(5) 0.015(4) 0.011(4) 0.004(3) 0.014(4)
F5 0.068(6) 0.076(6) 0.064(6) 0.015(5) -0.013(5) 0.051(5)
F16 0.107(8) 0.058(5) 0.030(4) -0.017(4) -0.033(5) 0.036(6)
C13 0.052(8) 0.041(7) 0.023(5) -0.001(5) -0.003(5) 0.021(6)
C2 0.049(7) 0.056(8) 0.025(5) 0.011(5) 0.000(5) 0.033(7)

loop_
_atom_type_symbol
_atom_type_description
_atom_type_scat_dispersion_real
_atom_type_scat_dispersion_imag
_atom_type_scat_source
C C 0.0033 0.0016 'International Tables Vol C Tables 4.2.6.8 and 6.1.1.4'
H H 0.0000 0.0000 'International Tables Vol C Tables 4.2.6.8 and 6.1.1.4'
F F 0.0171 0.0103 'International Tables Vol C Tables 4.2.6.8 and 6.1.1.4'
La La -0.2871 2.4523 'International Tables Vol C Tables 4.2.6.8 and 6.1.1.4'
N N 0.0061 0.0033 'International Tables Vol C Tables 4.2.6.8 and 6.1.1.4'
O O 0.0106 0.0060 'International Tables Vol C Tables 4.2.6.8 and 6.1.1.4'
S S 0.1246 0.1234 'International Tables Vol C Tables 4.2.6.8 and 6.1.1.4'

loop_
_exptl_crystal_face_index_h
_exptl_crystal_face_index_k
_exptl_crystal_face_index_l
_exptl_crystal_face_perp_dist
_exptl_oxdiff_crystal_face_indexfrac_h
_exptl_oxdiff_crystal_face_indexfrac_k
_exptl_oxdiff_crystal_face_indexfrac_l
_exptl_oxdiff_crystal_face_x
_exptl_oxdiff_crystal_face_y
_exptl_oxdiff_crystal_face_z
2 -1 0 0.0600 1.9998 -1.0000 -0.0000 0.0238 -0.0636 0.0611
-2 1 0 0.0600 -1.9998 1.0000 0.0000 -0.0238 0.0636 -0.0611
0 0 1 0.1820 -0.0000 -0.0001 1.0000 -0.0043 -0.0602 -0.0609
0 0 -1 0.1820 0.0000 0.0001 -1.0000 0.0043 0.0602 0.0609
0 -1 0 0.0639 -0.0000 -0.9998 -0.0000 0.0508 0.0080 -0.0114
0 1 0 0.0639 0.0000 0.9998 0.0000 -0.0508 -0.0080 0.0114
1 1 0 0.0532 0.9999 0.9997 0.0000 -0.0643 -0.0438 0.0477
-1 -1 0 0.0532 -0.9999 -0.9997 -0.0000 0.0643 0.0438 -0.0477

loop_
_geom_angle_atom_site_label_1
_geom_angle_atom_site_label_2
_geom_angle_atom_site_label_3
_geom_angle
_geom_angle_site_symmetry_1
_geom_angle_site_symmetry_3
O8 La1 O8 73.6(3) 3_665 .
O8 La1 O8 73.6(3) 3_665 2_655
O8 La1 O8 73.6(3) 2_655 .
O1 La1 O8 92.5(2) 3_665 3_665
O1 La1 O8 147.2(2) . 3_665
O1 La1 O8 131.6(2) . 2_655
O1 La1 O8 92.5(2) . .
O1 La1 O8 147.2(2) 2_655 .
O1 La1 O8 131.6(2) 3_665 .
O1 La1 O8 147.2(2) 3_665 2_655
O1 La1 O8 92.5(2) 2_655 2_655
O1 La1 O8 131.6(2) 2_655 3_665
O1 La1 O1 74.5(3) 3_665 2_655
O1 La1 O1 74.5(3) 3_665 .
O1 La1 O1 74.5(3) 2_655 .
O1 La1 O11 65.7(2) 3_665 .
O1 La1 O11 77.0(2) 2_655 2_655
O1 La1 O11 77.0(2) . .
O1 La1 O11 135.8(2) 2_655 .
O1 La1 O11 77.0(2) 3_665 3_665
O1 La1 O11 135.8(2) 3_665 2_655
O1 La1 O11 65.7(2) 2_655 3_665
O1 La1 O11 65.7(2) . 2_655
O1 La1 O11 135.8(2) . 3_665
O11 La1 O8 70.2(2) . 3_665
O11 La1 O8 131.5(2) 2_655 3_665
O11 La1 O8 66.0(2) 2_655 2_655
O11 La1 O8 66.0(2) . .
O11 La1 O8 70.2(2) 2_655 .
O11 La1 O8 70.2(2) 3_665 2_655
O11 La1 O8 131.5(2) . 2_655
O11 La1 O8 66.0(2) 3_665 3_665
O11 La1 O8 131.5(2) 3_665 .
O11 La1 O11 119.86(2) . 2_655
O11 La1 O11 119.86(2) 3_665 2_655
O11 La1 O11 119.86(2) 3_665 .
O11 S10 N9 114.2(5) . .
O11 S10 C13 103.1(5) . .
O12 S10 O11 117.4(5) . .
O12 S10 N9 109.9(5) . .
O12 S10 C13 105.5(6) . .
N9 S10 C13 105.4(6) . .
O8 S6 N9 115.3(4) . .
O8 S6 C2 103.6(5) . .
O7 S6 O8 117.3(5) . .
O7 S6 N9 110.9(5) . .
O7 S6 C2 104.8(5) . .
N9 S6 C2 102.8(6) . .
S6 O8 La1 138.1(4) . .
S10 O11 La1 146.6(4) . .
S6 N9 S10 126.8(6) . .
F14 C13 S10 110.0(9) . .
F14 C13 F15 109.8(11) . .
F15 C13 S10 108.9(9) . .
F16 C13 S10 108.1(10) . .
F16 C13 F14 111.8(11) . .
F16 C13 F15 108.2(11) . .
F4 C2 S6 111.4(8) . .
F4 C2 F3 109.4(12) . .
F4 C2 F5 110.0(12) . .
F3 C2 S6 109.4(9) . .
F5 C2 S6 107.8(10) . .
F5 C2 F3 108.7(10) . .

loop_
_geom_bond_atom_site_label_1
_geom_bond_atom_site_label_2
_geom_bond_distance
_geom_bond_site_symmetry_2
La1 O8 2.562(7) 2_655
La1 O8 2.563(7) .
La1 O8 2.562(7) 3_665
La1 O1 2.501(7) 2_655
La1 O1 2.501(7) 3_665
La1 O1 2.501(7) .
La1 O11 2.555(7) .
La1 O11 2.555(7) 3_665
La1 O11 2.555(7) 2_655
S10 O11 1.443(7) .
S10 O12 1.426(8) .
S10 N9 1.565(9) .
S10 C13 1.840(13) .
S6 O8 1.458(7) .
S6 O7 1.438(8) .
S6 N9 1.562(9) .
S6 C2 1.836(14) .
F14 C13 1.318(17) .
F4 C2 1.298(16) .
F15 C13 1.331(15) .
F3 C2 1.332(15) .
F5 C2 1.309(16) .
F16 C13 1.311(14) .

loop_
_twin_individual_id
_twin_individual_mass_fraction_refined
1 0.9750(17)
2 0.0250(17)
